data_7038085
loop_
_publ_author_name
'Perl, David'
'Bisset, Sean W.'
'Telfer, Shane G.'

_publ_section_title
;
 Postcomplexation synthetic routes to dipyrrin complexes.
;
_journal_issue 6
_journal_name_full 'Dalton transactions (Cambridge, England : 2003)'
_journal_page_first 2440
_journal_page_last 2443
_journal_paper_doi 10.1039/c5dt04466a
_journal_volume 45
_journal_year 2016
_chemical_formula_moiety 'C30 H21 N2 O3 P Re S'
_chemical_formula_sum 'C30 H21 N2 O3 P Re S'
_chemical_formula_weight 706.72
_space_group_crystal_system triclinic
_space_group_IT_number 2
_space_group_name_Hall '-P 1'
_space_group_name_H-M_alt 'P -1'
_symmetry_space_group_name_Hall '-P 1'
_symmetry_space_group_name_H-M 'P -1'
_atom_sites_solution_hydrogens geom
_audit_creation_date 2015-09-08
_audit_creation_method
;
Olex2 1.2
(compiled 2014.11.28 svn.r3106 for OlexSys, GUI svn.r4959)
;
_audit_update_record
;
2015-09-09 deposited with the CCDC.
2016-01-15 downloaded from the CCDC.
;
_cell_angle_alpha 110.002(8)
_cell_angle_beta 99.723(7)
_cell_angle_gamma 102.301(7)
_cell_formula_units_Z 4
_cell_length_a 11.6593(2)
_cell_length_b 14.0709(3)
_cell_length_c 18.5868(13)
_cell_measurement_reflns_used 5218
_cell_measurement_temperature 123
_cell_measurement_theta_max 71.9
_cell_measurement_theta_min 6.7
_cell_volume 2700.8(3)
_computing_cell_refinement
;
CrystalClear-SM Expert 2.0 rc14 (Rigaku, 2009)
;
_computing_data_collection
;
CrystalClear-SM Expert 2.0 rc14 (Rigaku, 2009)
;
_computing_data_reduction
;
CrystalClear-SM Expert 2.0 rc14 (Rigaku, 2009)
;
_computing_molecular_graphics 'Olex2 (Dolomanov et al., 2009)'
_computing_publication_material 'Olex2 (Dolomanov et al., 2009)'
_computing_structure_refinement 'ShelXL (Sheldrick, 2008)'
_diffrn_ambient_temperature 123
_diffrn_detector RX
_diffrn_detector_area_resol_mean 10.0000
_diffrn_measured_fraction_theta_full 0.983
_diffrn_measured_fraction_theta_max 0.983
_diffrn_measurement_details
;
scan:
    Number of images: 36
               Slice: 20.0000 - 200.0000
         Image width: 5.0000
            Exp time: 60.0000
       Rotation axis: Omega
               Omega: 0.0000
                 Chi: 54.0000
                 Phi: 0.0000
                 XTD: 127.4000
              2theta: 0.0411
scan:
    Number of images: 36
               Slice: 20.0000 - 200.0000
         Image width: 5.0000
            Exp time: 60.0000
       Rotation axis: Omega
               Omega: 0.0000
                 Chi: 0.0000
                 Phi: 90.0000
                 XTD: 127.4000
              2theta: 0.0411
scan:
    Number of images: 36
               Slice: 20.0000 - 200.0000
         Image width: 5.0000
            Exp time: 60.0000
       Rotation axis: Omega
               Omega: 0.0000
                 Chi: 0.0000
                 Phi: 0.0000
                 XTD: 127.4000
              2theta: 0.0411
scan:
    Number of images: 35
               Slice: 21.0000 - 196.0000
         Image width: 5.0000
            Exp time: 60.0000
       Rotation axis: Omega
               Omega: 0.0000
                 Chi: 54.0000
                 Phi: 90.0000
                 XTD: 127.4000
              2theta: 0.0411
scan:
    Number of images: 34
               Slice: 20.0000 - 190.0000
         Image width: 5.0000
            Exp time: 60.0000
       Rotation axis: Omega
               Omega: 0.0000
                 Chi: 54.0000
                 Phi: 180.0000
                 XTD: 127.4000
              2theta: 0.0411
scan:
    Number of images: 33
               Slice: 24.0000 - 189.0000
         Image width: 5.0000
            Exp time: 60.0000
       Rotation axis: Omega
               Omega: 0.0000
                 Chi: 54.0000
                 Phi: 270.0000
                 XTD: 127.4000
              2theta: 0.0411
;
_diffrn_measurement_device
;
Crystal Goniometer
;
_diffrn_measurement_device_type
;
Rigaku RAXIS conversion
;
_diffrn_measurement_method 'profile data from \w-scans'
_diffrn_measurement_specimen_support Fiber
_diffrn_orient_matrix_type FS_PROCESS
_diffrn_orient_matrix_UB_11 -0.085956
_diffrn_orient_matrix_UB_12 0.002792
_diffrn_orient_matrix_UB_13 -0.006238
_diffrn_orient_matrix_UB_21 0.029798
_diffrn_orient_matrix_UB_22 0.078933
_diffrn_orient_matrix_UB_23 0.026280
_diffrn_orient_matrix_UB_31 -0.001944
_diffrn_orient_matrix_UB_32 0.004056
_diffrn_orient_matrix_UB_33 -0.052847
_diffrn_radiation_monochromator Confocal
_diffrn_radiation_type CuK\a
_diffrn_radiation_wavelength 1.54178
_diffrn_reflns_av_R_equivalents 0.0742
_diffrn_reflns_av_unetI/netI 0.0785
_diffrn_reflns_laue_measured_fraction_full 0.983
_diffrn_reflns_laue_measured_fraction_max 0.983
_diffrn_reflns_limit_h_max 13
_diffrn_reflns_limit_h_min -13
_diffrn_reflns_limit_k_max 16
_diffrn_reflns_limit_k_min -16
_diffrn_reflns_limit_l_max 21
_diffrn_reflns_limit_l_min -15
_diffrn_reflns_number 36264
_diffrn_reflns_point_group_measured_fraction_full 0.983
_diffrn_reflns_point_group_measured_fraction_max 0.983
_diffrn_reflns_theta_full 65.083
_diffrn_reflns_theta_max 65.083
_diffrn_reflns_theta_min 6.675
_diffrn_source 'Rotating Anode'
_diffrn_source_current 40.0
_diffrn_source_power 2.0
_diffrn_source_voltage 50.0
_exptl_absorpt_coefficient_mu 10.370
_exptl_absorpt_correction_T_max 1.000
_exptl_absorpt_correction_T_min 0.273
_exptl_absorpt_correction_type multi-scan
_exptl_crystal_colour Red
_exptl_crystal_density_diffrn 1.738
_exptl_crystal_density_method 'not measured'
_exptl_crystal_description Prism
_exptl_crystal_F_000 1380
_exptl_crystal_size_max 0.6
_exptl_crystal_size_mid 0.38
_exptl_crystal_size_min 0.14
_refine_diff_density_max 5.278
_refine_diff_density_min -5.116
_refine_diff_density_rms 0.284
_refine_ls_extinction_coef 0.00016(6)
_refine_ls_extinction_expression Fc^*^=kFc[1+0.001xFc^2^\l^3^/sin(2\q)]^-1/4^
_refine_ls_extinction_method 'SHELXL-2014/7 (Sheldrick 2014'
_refine_ls_goodness_of_fit_ref 1.134
_refine_ls_hydrogen_treatment constr
_refine_ls_matrix_type full
_refine_ls_number_parameters 686
_refine_ls_number_reflns 9067
_refine_ls_number_restraints 330
_refine_ls_restrained_S_all 1.123
_refine_ls_R_factor_all 0.0828
_refine_ls_R_factor_gt 0.0686
_refine_ls_shift/su_max 0.001
_refine_ls_shift/su_mean 0.000
_refine_ls_structure_factor_coef Fsqd
_refine_ls_weighting_details 'w=1/[\s^2^(Fo^2^)+(0.1128P)^2^+27.5553P] where P=(Fo^2^+2Fc^2^)/3'
_refine_ls_weighting_scheme calc
_refine_ls_wR_factor_gt 0.1757
_refine_ls_wR_factor_ref 0.2189
_reflns_Friedel_coverage 0.000
_reflns_number_gt 7437
_reflns_number_total 9067
_reflns_threshold_expression 'I > 2\s(I)'
_cod_data_source_file c5dt04466a2.cif
_cod_data_source_block c3
_cod_depositor_comments
;
The following automatic conversions were performed:

'_exptl_absorpt_correction_type' value 'Multi-scan' changed to
'multi-scan' according to
/usr/data/users/saulius/crontab/automatic-downloads/rss-feeds/RSC/lib/dictionaries/cif_core.dic
dictionary named 'cif_core.dic' version 2.4.2 from 2011-04-26.

Automatic conversion script
Id: cif_fix_values 4268 2015-11-12 08:31:59Z antanas 

 Adding full bibliography for 7038083--7038090.cif.
;
_cod_database_code 7038085
_shelx_space_group_comment
;
The symmetry employed for this shelxl refinement is uniquely defined
by the following loop, which should always be used as a source of
symmetry information in preference to the above space-group names.
They are only intended as comments.
;
_shelx_estimated_absorpt_t_max 0.325
_shelx_estimated_absorpt_t_min 0.063
_olex2_refinement_description
;
1. Fixed Uiso
 At 1.2 times of:
  All C(H) groups
2. Uiso/Uaniso restraints and constraints
C9B \\sim C8B \\sim C7B \\sim C6B \\sim N2B \\sim C5B \\sim C4B \\sim C3B \\sim
C2B \\sim C1B \\sim N1B: within 1.7A with sigma of 0.01 and sigma for terminal
atoms of 0.02
H9A \\sim C20B \\sim C21B \\sim C16B \\sim C19B \\sim C18B \\sim C17B: within
1.7A with sigma of 0.02 and sigma for terminal atoms of 0.04
C20A \\sim C15A \\sim C16A \\sim C17A \\sim C18A \\sim C19A: within 1.7A with
sigma of 0.02 and sigma for terminal atoms of 0.04
C5A \\sim C6A \\sim C7A \\sim C8A \\sim C9A \\sim N2A \\sim C4A \\sim N1A \\sim
C1A \\sim C2A \\sim C3A: within 1.7A with sigma of 0.02 and sigma for terminal
atoms of 0.04
Uanis(O3A) \\sim Ueq, Uanis(O1A) \\sim Ueq, Uanis(O2A) \\sim Ueq, Uanis(O2B)
\\sim Ueq, Uanis(O1B) \\sim Ueq, Uanis(O3B) \\sim Ueq: with sigma of 0.001 and
sigma for terminal atoms of 0.002
Uanis(N1A) \\sim Ueq, Uanis(N2A) \\sim Ueq, Uanis(N1B) \\sim Ueq, Uanis(N2B)
\\sim Ueq: with sigma of 0.001 and sigma for terminal atoms of 0.002
Uanis(C2) \\sim Ueq: with sigma of 0.001 and sigma for terminal atoms of 0.002
Uanis(C20) \\sim Ueq: with sigma of 0.001 and sigma for terminal atoms of 0.002
Uanis(C21) \\sim Ueq: with sigma of 0.001 and sigma for terminal atoms of 0.002
Uanis(C19B) \\sim Ueq: with sigma of 0.001 and sigma for terminal atoms of 0.002
Uanis(C3B) \\sim Ueq: with sigma of 0.001 and sigma for terminal atoms of 0.002
Uanis(C21B) \\sim Ueq: with sigma of 0.001 and sigma for terminal atoms of 0.002
Uanis(C3A) \\sim Ueq: with sigma of 0.001 and sigma for terminal atoms of 0.002
Uanis(C12A) \\sim Ueq: with sigma of 0.001 and sigma for terminal atoms of 0.002
Uanis(C15A) \\sim Ueq: with sigma of 0.001 and sigma for terminal atoms of 0.002
Uanis(C21) \\sim Ueq: with sigma of 0.001 and sigma for terminal atoms of 0.002
3.a Aromatic/amide H refined with riding coordinates:
 C8B(H8B), C25B(H25B), C27B(H27B), C18B(H18B), C17B(H17B), C2B(H2B),
 C26B(H26B), C19A(H19A), C23B(H23B), C18A(H18A), C20A(H20A), C19B(H19B),
 C12B(H12B), C17A(H17A), C1A(H1A), C1B(H1B), C22A(H22A), C9B(H9B), C3B(H3B),
 C23A(H23A), C24B(H24B), C2A(H2A), C8A(H8A), C055(H055), C13A(H13A), C11B(H11B),
  C21B(H21B), C20B(H20B), C26A(H26A), C3A(H3A), C7A(H7A), C13B(H13B),
 C14B(H14B), C14A(H14A), C16A(H16A), C7B(H7B), C15B(H15B), C24A(H24A),
 C11A(H11A), C25A(H25A), C12A(H12A), C9A(H9A)
;
_shelx_shelxl_version_number 2014/7
_olex2_submission_special_instructions 'No special instructions were received'

loop_
_space_group_symop_operation_xyz
'x, y, z'
'-x, -y, -z'

loop_
_atom_site_label
_atom_site_type_symbol
_atom_site_fract_x
_atom_site_fract_y
_atom_site_fract_z
_atom_site_U_iso_or_equiv
_atom_site_adp_type
_atom_site_occupancy
_atom_site_site_symmetry_order
_atom_site_calc_flag
_atom_site_refinement_flags_posn
_atom_site_refinement_flags_adp
Re1A Re 0.77862(4) -0.35000(4) 0.48197(3) 0.0252(2) Uani 1 1 d . .
Re1B Re 0.72349(4) 0.31639(4) 0.99873(3) 0.0269(2) Uani 1 1 d . .
S1A S 0.5705(2) -0.4578(2) 0.39828(17) 0.0292(6) Uani 1 1 d . .
S2 S 0.9247(2) 0.4375(2) 1.08896(17) 0.0288(6) Uani 1 1 d . .
P1A P 0.6978(2) -0.1945(2) 0.50447(18) 0.0264(6) Uani 1 1 d . .
P1B P 0.8241(2) 0.1745(2) 0.98207(18) 0.0273(6) Uani 1 1 d . .
N1A N 0.7901(8) -0.3516(7) 0.3616(5) 0.0244(19) Uani 1 1 d . U
N2A N 0.3600(8) -0.5427(7) 0.2600(5) 0.0269(19) Uani 1 1 d . U
N1B N 0.7038(8) 0.3191(6) 1.1186(5) 0.0216(17) Uani 1 1 d . U
N2B N 1.1031(8) 0.5744(7) 1.2458(6) 0.0334(19) Uani 1 1 d . U
O3A O 0.8736(7) -0.5458(6) 0.4544(5) 0.0365(19) Uani 1 1 d . U
O1A O 0.7468(7) -0.3563(6) 0.6471(4) 0.0268(16) Uani 1 1 d . U
O2A O 1.0407(8) -0.2041(7) 0.5627(6) 0.045(2) Uani 1 1 d . U
O2B O 0.4693(8) 0.1573(7) 0.9144(6) 0.048(2) Uani 1 1 d . U
O1B O 0.7580(7) 0.3208(6) 0.8355(5) 0.0353(19) Uani 1 1 d . U
O3B O 0.6203(8) 0.5080(7) 1.0265(5) 0.040(2) Uani 1 1 d . U
C1 C 0.8390(10) -0.4723(9) 0.4610(7) 0.031(3) Uani 1 1 d . .
C2 C 0.7536(11) -0.3540(9) 0.5959(8) 0.034(3) Uani 1 1 d . U
C3 C 0.9413(10) -0.2595(9) 0.5295(7) 0.031(3) Uani 1 1 d . .
C5A C 0.5777(10) -0.4490(8) 0.3105(8) 0.036(3) Uani 1 1 d . U
C16B C 0.8565(10) 0.1509(8) 1.0719(7) 0.033(3) Uani 1 1 d . U
C15A C 0.5523(9) -0.2039(8) 0.5306(6) 0.023(2) Uani 1 1 d . U
C20 C 0.5655(10) 0.2169(9) 0.9484(7) 0.032(3) Uani 1 1 d . U
C6B C 1.0113(10) 0.4949(8) 1.2463(7) 0.029(2) Uani 1 1 d . U
C21 C 0.7498(13) 0.3201(11) 0.8899(9) 0.047(3) Uani 1 1 d . U
C5B C 0.9079(10) 0.4350(9) 1.1777(8) 0.035(2) Uani 1 1 d . U
C22 C 0.6572(10) 0.4356(9) 1.0193(8) 0.036(3) Uani 1 1 d . .
C22B C 0.9687(10) 0.1974(8) 0.9567(6) 0.025(2) Uani 1 1 d . .
C6A C 0.4677(10) -0.4983(8) 0.2474(6) 0.026(2) Uani 1 1 d . U
C8B C 1.1548(11) 0.5677(10) 1.3642(7) 0.034(2) Uani 1 1 d . U
H8B H 1.1978 0.5818 1.4166 0.041 Uiso 1 1 calc R .
C25B C 1.1881(11) 0.2297(10) 0.9117(7) 0.038(3) Uani 1 1 d . .
H25B H 1.2627 0.2411 0.8972 0.046 Uiso 1 1 calc R .
C27B C 1.0338(11) 0.1233(9) 0.9459(7) 0.033(3) Uani 1 1 d . .
H27B H 1.0032 0.0604 0.9537 0.040 Uiso 1 1 calc R .
C18B C 0.9906(12) 0.1838(10) 1.1983(7) 0.036(3) Uani 1 1 d . U
H18B H 1.0704 0.2089 1.2326 0.043 Uiso 1 1 calc R .
C17B C 0.9733(11) 0.1881(9) 1.1232(7) 0.035(3) Uani 1 1 d . U
H17B H 1.0411 0.2165 1.1071 0.042 Uiso 1 1 calc R .
C4A C 0.6871(10) -0.3970(9) 0.3009(7) 0.031(2) Uani 1 1 d . U
C2B C 0.6373(11) 0.3080(9) 1.2168(7) 0.032(2) Uani 1 1 d . U
H2B H 0.5848 0.2884 1.2465 0.039 Uiso 1 1 calc R .
C26B C 1.1418(11) 0.1388(10) 0.9240(8) 0.038(3) Uani 1 1 d . .
H26B H 1.1844 0.0872 0.9173 0.046 Uiso 1 1 calc R .
C19A C 0.3982(10) -0.2843(9) 0.5799(6) 0.028(2) Uani 1 1 d . U
H19A H 0.3637 -0.3402 0.5945 0.034 Uiso 1 1 calc R .
C23B C 1.0169(10) 0.2880(8) 0.9439(6) 0.028(2) Uani 1 1 d . .
H23B H 0.9753 0.3404 0.9511 0.033 Uiso 1 1 calc R .
C18A C 0.3446(11) -0.2049(10) 0.5859(8) 0.041(3) Uani 1 1 d . U
H18A H 0.2735 -0.2058 0.6045 0.049 Uiso 1 1 calc R .
C20A C 0.5013(9) -0.2838(8) 0.5529(6) 0.024(2) Uani 1 1 d . U
H20A H 0.5376 -0.3390 0.5495 0.028 Uiso 1 1 calc R .
C21A C 0.7917(10) -0.0728(9) 0.5875(7) 0.031(3) Uani 1 1 d . .
C19B C 0.8926(11) 0.1434(10) 1.2231(8) 0.039(3) Uani 1 1 d . U
H19B H 0.9046 0.1423 1.2746 0.047 Uiso 1 1 calc R .
C12B C 0.6980(11) -0.1460(10) 0.8459(9) 0.048(4) Uani 1 1 d . .
H12B H 0.7035 -0.2096 0.8515 0.057 Uiso 1 1 calc R .
C10A C 0.6772(10) -0.1567(8) 0.4194(7) 0.031(3) Uani 1 1 d . .
C17A C 0.3948(12) -0.1237(11) 0.5645(8) 0.045(3) Uani 1 1 d . U
H17A H 0.3576 -0.0691 0.5675 0.054 Uiso 1 1 calc R .
C1A C 0.8845(10) -0.3097(9) 0.3456(6) 0.027(2) Uani 1 1 d . U
H1A H 0.9639 -0.2749 0.3803 0.032 Uiso 1 1 calc R .
C1B C 0.6065(10) 0.2787(9) 1.1348(7) 0.031(2) Uani 1 1 d . U
H1B H 0.5296 0.2374 1.0984 0.037 Uiso 1 1 calc R .
C22A C 0.7944(11) 0.0269(9) 0.5874(7) 0.037(3) Uani 1 1 d . .
H22A H 0.7576 0.0343 0.5407 0.044 Uiso 1 1 calc R .
C9B C 1.1892(11) 0.6184(9) 1.3173(7) 0.037(2) Uani 1 1 d . U
H9B H 1.2611 0.6750 1.3318 0.044 Uiso 1 1 calc R .
C3B C 0.7547(10) 0.3691(9) 1.2472(7) 0.031(2) Uani 1 1 d . U
H3B H 0.7992 0.4003 1.3014 0.037 Uiso 1 1 calc R .
C23A C 0.8527(12) 0.1157(10) 0.6580(7) 0.040(3) Uani 1 1 d . .
H23A H 0.8539 0.1837 0.6587 0.049 Uiso 1 1 calc R .
C24B C 1.1243(10) 0.3033(9) 0.9208(7) 0.029(2) Uani 1 1 d . .
H24B H 1.1542 0.3649 0.9112 0.035 Uiso 1 1 calc R .
C2A C 0.8461(11) -0.3261(9) 0.2648(7) 0.035(3) Uani 1 1 d . U
H2A H 0.8960 -0.3049 0.2343 0.042 Uiso 1 1 calc R .
C4B C 0.7978(10) 0.3773(9) 1.1826(7) 0.033(2) Uani 1 1 d . U
C8A C 0.3136(12) -0.5676(11) 0.1347(9) 0.048(3) Uani 1 1 d . U
H8A H 0.2681 -0.5890 0.0815 0.057 Uiso 1 1 calc R .
C10B C 0.7419(10) 0.0443(9) 0.9022(6) 0.029(2) Uani 1 1 d . .
C055 C 0.5653(11) -0.1891(9) 0.3655(8) 0.043(3) Uani 1 1 d . .
H055 H 0.4958 -0.2269 0.3751 0.052 Uiso 1 1 calc R .
C13A C 0.6527(16) -0.1138(11) 0.2827(9) 0.057(4) Uani 1 1 d . .
H13A H 0.6445 -0.0981 0.2366 0.068 Uiso 1 1 calc R .
C11B C 0.7498(11) -0.0489(9) 0.9118(7) 0.035(3) Uani 1 1 d . .
H11B H 0.7893 -0.0466 0.9617 0.042 Uiso 1 1 calc R .
C21B C 0.7586(11) 0.1087(9) 1.0977(7) 0.032(2) Uani 1 1 d . U
H21B H 0.6786 0.0828 1.0635 0.039 Uiso 1 1 calc R .
C20B C 0.7761(12) 0.1042(9) 1.1713(8) 0.039(3) Uani 1 1 d . U
H20B H 0.7086 0.0744 1.1871 0.047 Uiso 1 1 calc R .
C26A C 0.8501(10) -0.0805(9) 0.6569(7) 0.036(3) Uani 1 1 d . .
H26A H 0.8506 -0.1476 0.6577 0.043 Uiso 1 1 calc R .
C3A C 0.7251(10) -0.3774(8) 0.2388(7) 0.027(2) Uani 1 1 d . U
H3A H 0.6749 -0.3967 0.1872 0.033 Uiso 1 1 calc R .
C7A C 0.4378(12) -0.5155(12) 0.1647(8) 0.047(3) Uani 1 1 d . U
H7A H 0.4921 -0.4953 0.1362 0.057 Uiso 1 1 calc R .
C13B C 0.6401(11) -0.1501(10) 0.7742(7) 0.041(3) Uani 1 1 d . .
H13B H 0.6068 -0.2165 0.7305 0.049 Uiso 1 1 calc R .
C14B C 0.6287(11) -0.0572(11) 0.7638(7) 0.040(3) Uani 1 1 d . .
H14B H 0.5889 -0.0590 0.7142 0.048 Uiso 1 1 calc R .
C14A C 0.5521(15) -0.1673(11) 0.2965(8) 0.049(4) Uani 1 1 d . .
H14A H 0.4744 -0.1895 0.2601 0.059 Uiso 1 1 calc R .
C16A C 0.4989(11) -0.1221(10) 0.5390(7) 0.037(3) Uani 1 1 d . U
H16A H 0.5352 -0.0644 0.5269 0.045 Uiso 1 1 calc R .
C7B C 1.0433(11) 0.4907(9) 1.3200(7) 0.032(2) Uani 1 1 d . U
H7B H 0.9972 0.4433 1.3379 0.038 Uiso 1 1 calc R .
C15B C 0.6796(10) 0.0377(10) 0.8310(7) 0.036(3) Uani 1 1 d . .
H15B H 0.6700 0.1010 0.8266 0.043 Uiso 1 1 calc R .
C24A C 0.9075(13) 0.1080(10) 0.7252(9) 0.054(4) Uani 1 1 d . .
H24A H 0.9457 0.1695 0.7725 0.065 Uiso 1 1 calc R .
C11A C 0.7777(11) -0.1049(9) 0.4007(8) 0.039(3) Uani 1 1 d . .
H11A H 0.8565 -0.0849 0.4353 0.046 Uiso 1 1 calc R .
C25A C 0.9066(11) 0.0099(10) 0.7235(7) 0.038(3) Uani 1 1 d . .
H25A H 0.9465 0.0043 0.7702 0.046 Uiso 1 1 calc R .
C12A C 0.7660(12) -0.0824(10) 0.3346(8) 0.039(3) Uani 1 1 d . U
H12A H 0.8354 -0.0454 0.3243 0.047 Uiso 1 1 calc R .
C9A C 0.2683(10) -0.5829(9) 0.1937(7) 0.034(3) Uani 1 1 d . U
H9A H 0.1858 -0.6162 0.1890 0.041 Uiso 1 1 calc R U

loop_
_atom_site_aniso_label
_atom_site_aniso_U_11
_atom_site_aniso_U_22
_atom_site_aniso_U_33
_atom_site_aniso_U_23
_atom_site_aniso_U_13
_atom_site_aniso_U_12
Re1A 0.0187(3) 0.0275(3) 0.0271(3) 0.0092(2) 0.0040(2) 0.0062(2)
Re1B 0.0196(3) 0.0287(3) 0.0302(3) 0.0101(2) 0.0042(2) 0.0066(2)
S1A 0.0215(13) 0.0296(13) 0.0293(15) 0.0068(12) 0.0035(11) 0.0040(10)
S2 0.0230(13) 0.0273(13) 0.0313(15) 0.0079(12) 0.0054(11) 0.0054(10)
P1A 0.0223(13) 0.0218(13) 0.0310(16) 0.0075(12) 0.0040(12) 0.0054(10)
P1B 0.0202(13) 0.0241(13) 0.0329(17) 0.0072(12) 0.0053(12) 0.0053(10)
N1A 0.025(2) 0.026(2) 0.023(2) 0.0099(12) 0.0074(11) 0.0067(11)
N2A 0.027(2) 0.027(2) 0.026(2) 0.0111(12) 0.0066(11) 0.0073(11)
N1B 0.0230(19) 0.0232(19) 0.0198(19) 0.0096(11) 0.0067(11) 0.0060(11)
N2B 0.033(2) 0.033(2) 0.033(2) 0.0133(12) 0.0086(11) 0.0092(11)
O3A 0.036(2) 0.036(2) 0.038(3) 0.0136(18) 0.0082(18) 0.0119(18)
O1A 0.033(2) 0.034(2) 0.017(2) 0.0159(17) 0.0116(17) 0.0037(16)
O2A 0.042(3) 0.045(3) 0.047(3) 0.0157(19) 0.0120(19) 0.0132(19)
O2B 0.046(3) 0.048(3) 0.049(3) 0.0189(19) 0.0118(19) 0.0128(19)
O1B 0.036(2) 0.038(2) 0.033(2) 0.0142(18) 0.0142(18) 0.0073(17)
O3B 0.037(3) 0.040(3) 0.041(3) 0.0143(18) 0.0100(18) 0.0129(18)
C1 0.018(5) 0.042(6) 0.033(7) 0.017(5) 0.004(5) 0.003(5)
C2 0.034(3) 0.034(3) 0.034(3) 0.0135(14) 0.0085(12) 0.0102(12)
C3 0.030(6) 0.044(6) 0.023(6) 0.021(5) 0.007(5) 0.008(5)
C5A 0.030(6) 0.020(5) 0.052(7) 0.007(5) 0.006(5) 0.013(4)
C16B 0.032(6) 0.021(5) 0.041(6) 0.003(5) 0.012(5) 0.009(4)
C15A 0.024(2) 0.024(2) 0.022(2) 0.0093(12) 0.0063(11) 0.0067(11)
C20 0.032(3) 0.032(3) 0.031(3) 0.0129(14) 0.0081(12) 0.0091(12)
C6B 0.030(4) 0.029(4) 0.031(4) 0.011(4) 0.009(4) 0.010(3)
C21 0.046(3) 0.046(3) 0.048(3) 0.0176(16) 0.0123(13) 0.0142(14)
C5B 0.030(5) 0.024(4) 0.043(5) 0.004(4) 0.003(4) 0.014(4)
C22 0.028(6) 0.036(6) 0.044(8) 0.023(6) 0.007(5) 0.001(5)
C22B 0.029(6) 0.028(5) 0.009(5) 0.003(4) -0.002(4) 0.007(4)
C6A 0.027(5) 0.031(5) 0.022(5) 0.009(4) 0.011(4) 0.011(4)
C8B 0.041(5) 0.043(5) 0.016(5) 0.015(4) -0.003(4) 0.010(4)
C25B 0.031(6) 0.045(7) 0.030(7) 0.004(6) 0.008(5) 0.011(5)
C27B 0.039(7) 0.033(6) 0.026(6) 0.011(5) 0.005(5) 0.011(5)
C18B 0.044(6) 0.046(6) 0.016(5) 0.010(5) 0.002(5) 0.017(5)
C17B 0.033(6) 0.029(5) 0.040(7) 0.012(5) 0.007(5) 0.009(4)
C4A 0.028(5) 0.032(5) 0.022(5) 0.002(4) -0.003(4) 0.009(4)
C2B 0.041(5) 0.037(5) 0.025(5) 0.019(4) 0.015(4) 0.007(4)
C26B 0.032(6) 0.042(7) 0.038(7) 0.009(6) 0.006(5) 0.017(5)
C19A 0.028(5) 0.042(6) 0.017(5) 0.016(5) 0.008(4) 0.008(4)
C23B 0.029(6) 0.022(5) 0.022(6) 0.000(4) -0.002(5) 0.008(4)
C18A 0.028(6) 0.049(6) 0.042(7) 0.012(6) 0.007(5) 0.014(5)
C20A 0.029(5) 0.032(5) 0.011(5) 0.008(4) 0.012(4) 0.005(4)
C21A 0.030(6) 0.029(6) 0.023(6) 0.001(5) -0.001(5) 0.006(5)
C19B 0.040(3) 0.039(3) 0.039(3) 0.0156(14) 0.0102(12) 0.0116(13)
C12B 0.041(7) 0.027(6) 0.060(10) 0.001(6) 0.020(7) 0.001(5)
C10A 0.034(6) 0.023(5) 0.028(6) 0.001(5) 0.008(5) 0.009(5)
C17A 0.041(6) 0.049(7) 0.040(7) 0.010(6) -0.001(5) 0.025(5)
C1A 0.034(5) 0.037(5) 0.020(5) 0.020(4) 0.015(4) 0.011(4)
C1B 0.031(5) 0.035(4) 0.030(5) 0.016(4) 0.015(4) 0.007(4)
C22A 0.046(7) 0.036(6) 0.019(6) 0.007(5) 0.000(5) 0.008(5)
C9B 0.034(5) 0.038(5) 0.030(5) 0.009(4) -0.003(4) 0.008(4)
C3B 0.031(2) 0.031(2) 0.031(2) 0.0125(12) 0.0086(11) 0.0087(11)
C23A 0.060(8) 0.037(6) 0.014(6) 0.014(5) -0.007(6) 0.001(6)
C24B 0.027(6) 0.032(6) 0.022(6) 0.007(5) 0.002(5) 0.007(5)
C2A 0.038(6) 0.034(5) 0.032(6) 0.014(5) 0.011(5) 0.007(5)
C4B 0.029(4) 0.027(4) 0.035(5) 0.002(4) 0.002(4) 0.013(3)
C8A 0.035(6) 0.058(7) 0.037(7) 0.011(6) -0.002(5) 0.009(6)
C10B 0.030(6) 0.032(6) 0.021(6) 0.007(5) 0.007(5) 0.009(5)
C055 0.037(7) 0.028(6) 0.052(9) 0.009(6) -0.001(6) 0.006(5)
C13A 0.092(12) 0.049(8) 0.033(8) 0.016(7) 0.012(8) 0.032(8)
C11B 0.038(7) 0.031(6) 0.025(6) 0.006(5) -0.005(5) 0.007(5)
C21B 0.033(3) 0.032(3) 0.032(3) 0.0125(13) 0.0086(12) 0.0095(12)
C20B 0.049(7) 0.032(5) 0.047(7) 0.020(5) 0.019(6) 0.018(5)
C26A 0.029(6) 0.032(6) 0.038(7) 0.010(5) 0.001(5) 0.002(5)
C3A 0.028(2) 0.028(2) 0.027(2) 0.0115(13) 0.0075(11) 0.0076(12)
C7A 0.035(6) 0.072(8) 0.034(7) 0.028(6) 0.004(5) 0.005(6)
C13B 0.036(7) 0.049(7) 0.015(6) -0.001(5) 0.002(5) -0.006(6)
C14B 0.035(7) 0.056(8) 0.021(6) 0.017(6) -0.001(5) 0.002(6)
C14A 0.073(10) 0.047(8) 0.025(7) 0.012(6) 0.000(7) 0.026(7)
C16A 0.037(6) 0.040(6) 0.036(6) 0.016(5) 0.005(5) 0.016(5)
C7B 0.037(5) 0.036(5) 0.024(5) 0.015(4) 0.007(4) 0.010(4)
C15B 0.034(6) 0.037(6) 0.027(7) 0.006(5) 0.003(5) 0.003(5)
C24A 0.048(8) 0.034(7) 0.055(10) -0.005(6) 0.017(7) -0.004(6)
C11A 0.036(7) 0.037(6) 0.041(8) 0.012(6) 0.008(6) 0.015(5)
C25A 0.038(7) 0.054(8) 0.016(6) 0.016(6) 0.001(5) 0.001(6)
C12A 0.040(3) 0.039(3) 0.039(3) 0.0159(15) 0.0108(13) 0.0112(13)
C9A 0.030(6) 0.036(6) 0.027(6) 0.007(5) 0.000(5) 0.003(5)

loop_
_atom_type_symbol
_atom_type_description
_atom_type_scat_dispersion_real
_atom_type_scat_dispersion_imag
_atom_type_scat_source
C C 0.0181 0.0091 'International Tables Vol C Tables 4.2.6.8 and 6.1.1.4'
H H 0.0000 0.0000 'International Tables Vol C Tables 4.2.6.8 and 6.1.1.4'
N N 0.0311 0.0180 'International Tables Vol C Tables 4.2.6.8 and 6.1.1.4'
O O 0.0492 0.0322 'International Tables Vol C Tables 4.2.6.8 and 6.1.1.4'
P P 0.2955 0.4335 'International Tables Vol C Tables 4.2.6.8 and 6.1.1.4'
Re Re -5.2083 5.8923 'International Tables Vol C Tables 4.2.6.8 and 6.1.1.4'
S S 0.3331 0.5567 'International Tables Vol C Tables 4.2.6.8 and 6.1.1.4'

loop_
_geom_angle_atom_site_label_1
_geom_angle_atom_site_label_2
_geom_angle_atom_site_label_3
_geom_angle
S1A Re1A P1A 85.86(9)
N1A Re1A S1A 78.0(2)
N1A Re1A P1A 88.7(2)
C1 Re1A S1A 92.9(3)
C1 Re1A P1A 178.2(4)
C1 Re1A N1A 89.8(4)
C1 Re1A C2 90.8(5)
C2 Re1A S1A 98.0(3)
C2 Re1A P1A 90.6(3)
C2 Re1A N1A 176.0(4)
C3 Re1A S1A 168.9(3)
C3 Re1A P1A 91.2(4)
C3 Re1A N1A 91.3(4)
C3 Re1A C1 89.8(5)
C3 Re1A C2 92.6(5)
P1B Re1B S2 85.19(9)
N1B Re1B S2 77.9(2)
N1B Re1B P1B 90.7(2)
C20 Re1B S2 168.0(4)
C20 Re1B P1B 92.5(3)
C20 Re1B N1B 90.4(4)
C20 Re1B C21 92.4(5)
C20 Re1B C22 92.1(5)
C21 Re1B S2 99.3(4)
C21 Re1B P1B 89.5(4)
C21 Re1B N1B 177.2(4)
C22 Re1B S2 89.9(4)
C22 Re1B P1B 175.0(4)
C22 Re1B N1B 87.3(4)
C22 Re1B C21 92.2(5)
C5A S1A Re1A 101.1(4)
C5B S2 Re1B 100.8(4)
C15A P1A Re1A 117.7(3)
C21A P1A Re1A 115.5(4)
C21A P1A C15A 99.4(5)
C21A P1A C10A 104.4(5)
C10A P1A Re1A 113.5(4)
C10A P1A C15A 104.5(5)
C16B P1B Re1B 111.3(4)
C16B P1B C22B 104.9(5)
C16B P1B C10B 105.9(5)
C22B P1B Re1B 116.5(4)
C22B P1B C10B 99.8(5)
C10B P1B Re1B 117.1(4)
C4A N1A Re1A 118.5(7)
C1A N1A Re1A 125.5(8)
C1A N1A C4A 115.9(10)
C9A N2A C6A 111.5(9)
C1B N1B Re1B 127.1(8)
C1B N1B C4B 113.9(10)
C4B N1B Re1B 118.6(7)
C9B N2B C6B 109.4(10)
O3A C1 Re1A 174.3(10)
O1A C2 Re1A 177.0(11)
O2A C3 Re1A 176.2(10)
C6A C5A S1A 116.8(9)
C4A C5A S1A 120.8(9)
C4A C5A C6A 122.4(12)
C17B C16B P1B 122.4(9)
C17B C16B C21B 118.1(12)
C21B C16B P1B 118.7(9)
C20A C15A P1A 121.1(8)
C20A C15A C16A 118.0(10)
C16A C15A P1A 120.3(8)
O2B C20 Re1B 176.6(11)
N2B C6B C5B 120.9(11)
N2B C6B C7B 106.1(10)
C7B C6B C5B 133.0(11)
O1B C21 Re1B 177.1(12)
C6B C5B S2 117.2(9)
C4B C5B S2 120.3(9)
C4B C5B C6B 122.5(12)
O3B C22 Re1B 174.6(11)
C27B C22B P1B 121.6(9)
C23B C22B P1B 121.3(8)
C23B C22B C27B 117.0(10)
N2A C6A C5A 121.1(10)
N2A C6A C7A 104.8(10)
C5A C6A C7A 134.1(11)
C9B C8B H8B 126.6
C9B C8B C7B 106.7(10)
C7B C8B H8B 126.6
C26B C25B H25B 120.5
C24B C25B H25B 120.5
C24B C25B C26B 119.1(11)
C22B C27B H27B 119.1
C26B C27B C22B 121.8(11)
C26B C27B H27B 119.1
C17B C18B H18B 119.6
C19B C18B H18B 119.6
C19B C18B C17B 120.7(11)
C16B C17B C18B 120.3(11)
C16B C17B H17B 119.9
C18B C17B H17B 119.9
N1A C4A C5A 121.2(11)
N1A C4A C3A 103.1(10)
C3A C4A C5A 135.7(11)
C1B C2B H2B 125.6
C3B C2B H2B 125.6
C3B C2B C1B 108.7(10)
C25B C26B H26B 119.9
C27B C26B C25B 120.2(11)
C27B C26B H26B 119.9
C18A C19A H19A 119.6
C18A C19A C20A 120.8(11)
C20A C19A H19A 119.6
C22B C23B H23B 119.3
C24B C23B C22B 121.4(10)
C24B C23B H23B 119.3
C19A C18A H18A 120.3
C19A C18A C17A 119.5(12)
C17A C18A H18A 120.3
C15A C20A H20A 119.7
C19A C20A C15A 120.6(10)
C19A C20A H20A 119.7
C22A C21A P1A 121.9(9)
C22A C21A C26A 119.4(10)
C26A C21A P1A 118.2(9)
C18B C19B H19B 120.4
C18B C19B C20B 119.1(12)
C20B C19B H19B 120.4
C11B C12B H12B 119.5
C13B C12B H12B 119.5
C13B C12B C11B 121.1(13)
C055 C10A P1A 121.8(10)
C055 C10A C11A 116.9(12)
C11A C10A P1A 120.8(9)
C18A C17A H17A 120.1
C16A C17A C18A 119.7(12)
C16A C17A H17A 120.1
N1A C1A H1A 127.5
N1A C1A C2A 105.0(10)
C2A C1A H1A 127.5
N1B C1B C2B 105.8(10)
N1B C1B H1B 127.1
C2B C1B H1B 127.1
C21A C22A H22A 120.9
C21A C22A C23A 118.2(11)
C23A C22A H22A 120.9
N2B C9B H9B 125.6
C8B C9B N2B 108.8(11)
C8B C9B H9B 125.6
C2B C3B H3B 126.7
C2B C3B C4B 106.6(10)
C4B C3B H3B 126.7
C22A C23A H23A 118.8
C24A C23A C22A 122.4(12)
C24A C23A H23A 118.8
C25B C24B C23B 120.5(11)
C25B C24B H24B 119.7
C23B C24B H24B 119.7
C1A C2A H2A 126.2
C3A C2A C1A 107.6(10)
C3A C2A H2A 126.2
N1B C4B C5B 122.4(11)
N1B C4B C3B 104.9(10)
C5B C4B C3B 132.6(11)
C7A C8A H8A 125.5
C9A C8A H8A 125.5
C9A C8A C7A 109.0(12)
C11B C10B P1B 120.6(8)
C15B C10B P1B 120.1(9)
C15B C10B C11B 119.1(10)
C10A C055 H055 119.3
C10A C055 C14A 121.5(13)
C14A C055 H055 119.3
C14A C13A H13A 119.5
C14A C13A C12A 121.0(13)
C12A C13A H13A 119.5
C12B C11B H11B 120.7
C10B C11B C12B 118.7(11)
C10B C11B H11B 120.7
C16B C21B H21B 119.3
C20B C21B C16B 121.4(11)
C20B C21B H21B 119.3
C19B C20B H20B 119.8
C21B C20B C19B 120.3(12)
C21B C20B H20B 119.8
C21A C26A H26A 120.4
C25A C26A C21A 119.1(11)
C25A C26A H26A 120.4
C4A C3A H3A 125.8
C2A C3A C4A 108.3(10)
C2A C3A H3A 125.8
C6A C7A H7A 126.7
C8A C7A C6A 106.5(11)
C8A C7A H7A 126.7
C12B C13B H13B 119.4
C12B C13B C14B 121.1(11)
C14B C13B H13B 119.4
C13B C14B H14B 121.9
C15B C14B C13B 116.2(11)
C15B C14B H14B 121.9
C055 C14A H14A 120.5
C13A C14A C055 118.9(13)
C13A C14A H14A 120.5
C15A C16A H16A 119.4
C17A C16A C15A 121.3(11)
C17A C16A H16A 119.4
C6B C7B C8B 109.0(10)
C6B C7B H7B 125.5
C8B C7B H7B 125.5
C10B C15B C14B 123.7(12)
C10B C15B H15B 118.1
C14B C15B H15B 118.1
C23A C24A H24A 120.7
C23A C24A C25A 118.6(12)
C25A C24A H24A 120.7
C10A C11A H11A 118.9
C12A C11A C10A 122.2(11)
C12A C11A H11A 118.9
C26A C25A H25A 118.8
C24A C25A C26A 122.3(12)
C24A C25A H25A 118.8
C13A C12A H12A 120.3
C11A C12A C13A 119.5(13)
C11A C12A H12A 120.3
N2A C9A C8A 108.2(11)
N2A C9A H9A 125.9
C8A C9A H9A 125.9

loop_
_geom_bond_atom_site_label_1
_geom_bond_atom_site_label_2
_geom_bond_distance
Re1A S1A 2.480(3)
Re1A P1A 2.497(3)
Re1A N1A 2.257(9)
Re1A C1 1.939(12)
Re1A C2 2.204(13)
Re1A C3 1.907(11)
Re1B S2 2.496(3)
Re1B P1B 2.481(3)
Re1B N1B 2.266(9)
Re1B C20 1.910(12)
Re1B C21 2.112(15)
Re1B C22 1.941(13)
S1A C5A 1.692(14)
S2 C5B 1.705(14)
P1A C15A 1.834(11)
P1A C21A 1.826(11)
P1A C10A 1.827(12)
P1B C16B 1.805(13)
P1B C22B 1.819(11)
P1B C10B 1.842(11)
N1A C4A 1.359(14)
N1A C1A 1.265(13)
N2A C6A 1.374(13)
N2A C9A 1.343(14)
N1B C1B 1.289(13)
N1B C4B 1.341(14)
N2B C6B 1.378(14)
N2B C9B 1.371(14)
O3A C1 1.164(14)
O1A C2 0.978(13)
O2A C3 1.172(14)
O2B C20 1.166(14)
O1B C21 1.035(15)
O3B C22 1.165(14)
C5A C6A 1.435(16)
C5A C4A 1.402(17)
C16B C17B 1.398(16)
C16B C21B 1.406(16)
C15A C20A 1.380(14)
C15A C16A 1.396(15)
C6B C5B 1.450(16)
C6B C7B 1.382(15)
C5B C4B 1.399(17)
C22B C27B 1.397(15)
C22B C23B 1.395(15)
C6A C7A 1.438(16)
C8B H8B 0.9500
C8B C9B 1.359(17)
C8B C7B 1.403(16)
C25B H25B 0.9500
C25B C26B 1.387(17)
C25B C24B 1.380(16)
C27B H27B 0.9500
C27B C26B 1.384(17)
C18B H18B 0.9500
C18B C17B 1.399(16)
C18B C19B 1.386(17)
C17B H17B 0.9500
C4A C3A 1.392(16)
C2B H2B 0.9500
C2B C1B 1.395(16)
C2B C3B 1.355(16)
C26B H26B 0.9500
C19A H19A 0.9500
C19A C18A 1.373(17)
C19A C20A 1.379(14)
C23B H23B 0.9500
C23B C24B 1.389(15)
C18A H18A 0.9500
C18A C17A 1.382(18)
C20A H20A 0.9500
C21A C22A 1.397(16)
C21A C26A 1.405(16)
C19B H19B 0.9500
C19B C20B 1.397(18)
C12B H12B 0.9500
C12B C11B 1.408(16)
C12B C13B 1.365(19)
C10A C055 1.381(16)
C10A C11A 1.406(16)
C17A H17A 0.9500
C17A C16A 1.374(18)
C1A H1A 0.9500
C1A C2A 1.415(15)
C1B H1B 0.9500
C22A H22A 0.9500
C22A C23A 1.400(16)
C9B H9B 0.9500
C3B H3B 0.9500
C3B C4B 1.408(17)
C23A H23A 0.9500
C23A C24A 1.353(19)
C24B H24B 0.9500
C2A H2A 0.9500
C2A C3A 1.358(16)
C8A H8A 0.9500
C8A C7A 1.393(18)
C8A C9A 1.355(18)
C10B C11B 1.402(16)
C10B C15B 1.359(16)
C055 H055 0.9500
C055 C14A 1.409(18)
C13A H13A 0.9500
C13A C14A 1.37(2)
C13A C12A 1.38(2)
C11B H11B 0.9500
C21B H21B 0.9500
C21B C20B 1.373(16)
C20B H20B 0.9500
C26A H26A 0.9500
C26A C25A 1.369(17)
C3A H3A 0.9500
C7A H7A 0.9500
C13B H13B 0.9500
C13B C14B 1.414(19)
C14B H14B 0.9500
C14B C15B 1.402(17)
C14A H14A 0.9500
C16A H16A 0.9500
C7B H7B 0.9500
C15B H15B 0.9500
C24A H24A 0.9500
C24A C25A 1.368(19)
C11A H11A 0.9500
C11A C12A 1.362(17)
C25A H25A 0.9500
C12A H12A 0.9500
C9A H9A 0.9500

loop_
_geom_torsion_atom_site_label_1
_geom_torsion_atom_site_label_2
_geom_torsion_atom_site_label_3
_geom_torsion_atom_site_label_4
_geom_torsion
Re1A S1A C5A C6A -176.3(7)
Re1A S1A C5A C4A 4.5(9)
Re1A P1A C15A C20A 12.9(10)
Re1A P1A C15A C16A -176.0(8)
Re1A P1A C21A C22A 149.8(9)
Re1A P1A C21A C26A -38.3(11)
Re1A P1A C10A C055 97.5(10)
Re1A P1A C10A C11A -74.2(9)
Re1A N1A C4A C5A -4.9(14)
Re1A N1A C4A C3A 175.9(6)
Re1A N1A C1A C2A -176.9(7)
Re1B S2 C5B C6B 177.7(8)
Re1B S2 C5B C4B -2.5(9)
Re1B P1B C16B C17B -103.1(9)
Re1B P1B C16B C21B 66.5(9)
Re1B P1B C22B C27B 180.0(8)
Re1B P1B C22B C23B -2.8(10)
Re1B P1B C10B C11B -145.0(9)
Re1B P1B C10B C15B 39.6(11)
Re1B N1B C1B C2B -175.3(7)
Re1B N1B C4B C5B -0.9(14)
Re1B N1B C4B C3B 175.8(7)
S1A C5A C6A N2A 5.1(14)
S1A C5A C6A C7A -174.5(12)
S1A C5A C4A N1A -0.4(15)
S1A C5A C4A C3A 178.4(11)
S2 C5B C4B N1B 2.5(15)
S2 C5B C4B C3B -173.0(10)
P1A C15A C20A C19A 173.6(8)
P1A C15A C16A C17A -174.9(10)
P1A C21A C22A C23A 169.9(10)
P1A C21A C26A C25A -170.8(9)
P1A C10A C055 C14A -174.5(9)
P1A C10A C11A C12A 175.3(9)
P1B C16B C17B C18B 169.1(9)
P1B C16B C21B C20B -169.7(9)
P1B C22B C27B C26B 177.8(9)
P1B C22B C23B C24B -176.9(8)
P1B C10B C11B C12B -172.2(9)
P1B C10B C15B C14B 171.0(9)
N1A C4A C3A C2A 1.9(12)
N1A C1A C2A C3A 1.1(13)
N2A C6A C7A C8A 1.0(14)
N2B C6B C5B S2 19.3(14)
N2B C6B C5B C4B -160.4(10)
N2B C6B C7B C8B -0.1(13)
C5A C6A C7A C8A -179.3(12)
C5A C4A C3A C2A -177.0(13)
C16B P1B C22B C27B 56.4(10)
C16B P1B C22B C23B -126.4(8)
C16B P1B C10B C11B -20.3(11)
C16B P1B C10B C15B 164.3(10)
C16B C21B C20B C19B 1.0(18)
C15A P1A C21A C22A -83.2(11)
C15A P1A C21A C26A 88.7(10)
C15A P1A C10A C055 -32.0(11)
C15A P1A C10A C11A 156.3(9)
C6B N2B C9B C8B 0.4(14)
C6B C5B C4B N1B -177.7(10)
C6B C5B C4B C3B 7(2)
C5B C6B C7B C8B 179.8(12)
C22B P1B C16B C17B 23.7(11)
C22B P1B C16B C21B -166.8(9)
C22B P1B C10B C11B 88.4(10)
C22B P1B C10B C15B -86.9(10)
C22B C27B C26B C25B -0.4(18)
C22B C23B C24B C25B -1.5(16)
C6A N2A C9A C8A 1.1(14)
C6A C5A C4A N1A -179.5(10)
C6A C5A C4A C3A -1(2)
C27B C22B C23B C24B 0.5(15)
C18B C19B C20B C21B -1.9(18)
C17B C16B C21B C20B 0.3(16)
C17B C18B C19B C20B 1.6(18)
C4A N1A C1A C2A 0.1(13)
C4A C5A C6A N2A -175.8(10)
C4A C5A C6A C7A 5(2)
C2B C3B C4B N1B -1.0(12)
C2B C3B C4B C5B 175.1(12)
C26B C25B C24B C23B 1.6(17)
C19A C18A C17A C16A -1.2(19)
C23B C22B C27B C26B 0.5(16)
C18A C19A C20A C15A -0.6(16)
C18A C17A C16A C15A 3.0(19)
C20A C15A C16A C17A -3.5(17)
C20A C19A C18A C17A 0.0(18)
C21A P1A C15A C20A -112.6(9)
C21A P1A C15A C16A 58.6(10)
C21A P1A C10A C055 -135.8(10)
C21A P1A C10A C11A 52.5(10)
C21A C22A C23A C24A 1(2)
C21A C26A C25A C24A 0(2)
C19B C18B C17B C16B -0.4(18)
C12B C13B C14B C15B -0.2(19)
C10A P1A C15A C20A 139.8(9)
C10A P1A C15A C16A -49.0(10)
C10A P1A C21A C22A 24.4(12)
C10A P1A C21A C26A -163.7(10)
C10A C055 C14A C13A 1(2)
C10A C11A C12A C13A -1.9(19)
C1A N1A C4A C5A 177.9(10)
C1A N1A C4A C3A -1.3(13)
C1A C2A C3A C4A -2.0(13)
C1B N1B C4B C5B -174.4(10)
C1B N1B C4B C3B 2.2(13)
C1B C2B C3B C4B -0.4(13)
C22A C21A C26A C25A 1.3(18)
C22A C23A C24A C25A 1(2)
C9B N2B C6B C5B 179.9(10)
C9B N2B C6B C7B -0.2(13)
C9B C8B C7B C6B 0.4(14)
C3B C2B C1B N1B 1.7(13)
C23A C24A C25A C26A -1(2)
C24B C25B C26B C27B -0.7(18)
C4B N1B C1B C2B -2.4(13)
C10B P1B C16B C17B 128.7(9)
C10B P1B C16B C21B -61.8(10)
C10B P1B C22B C27B -53.0(10)
C10B P1B C22B C23B 124.2(9)
C055 C10A C11A C12A 3.2(17)
C11B C12B C13B C14B -1(2)
C11B C10B C15B C14B -4.5(19)
C21B C16B C17B C18B -0.5(16)
C26A C21A C22A C23A -1.9(19)
C7A C8A C9A N2A -0.4(16)
C13B C12B C11B C10B -0.6(19)
C13B C14B C15B C10B 3.0(19)
C14A C13A C12A C11A 0(2)
C16A C15A C20A C19A 2.2(16)
C7B C6B C5B S2 -160.6(11)
C7B C6B C5B C4B 20(2)
C7B C8B C9B N2B -0.5(14)
C15B C10B C11B C12B 3.1(18)
C11A C10A C055 C14A -2.5(17)
C12A C13A C14A C055 1(2)
C9A N2A C6A C5A 179.0(10)
C9A N2A C6A C7A -1.3(13)
C9A C8A C7A C6A -0.3(16)
